data_2221762
loop_
_publ_author_name
'Fun, Hoong-Kun'
'Rai, Sankappa'
'Shetty, Prakash'
'Isloor, Arun M.'
'Chantrapromma, Suchada'

_publ_section_title
;
 (4-Chloro-2-fluorophenyl)[1-(2,6-difluorophenyl)but-3-enyl]amine
;
_journal_coeditor_code LH2803
_journal_issue 5
_journal_name_full 'Acta Crystallographica Section E'
_journal_page_first o1027
_journal_page_last o1028
_journal_paper_doi 10.1107/S1600536809012896
_journal_volume 65
_journal_year 2009
_chemical_formula_iupac 'C16 H13 Cl F3 N'
_chemical_formula_moiety 'C16 H13 Cl F3 N'
_chemical_formula_sum 'C16 H13 Cl F3 N'
_chemical_formula_weight 311.72
_chemical_melting_point_gt 399
_chemical_melting_point_lt 400
_chemical_name_systematic
;
(4-Chloro-2-fluorophenyl)[1-(2,6-difluorophenyl)but-3-enyl]amine
;
_space_group_IT_number 14
_symmetry_cell_setting monoclinic
_symmetry_space_group_name_Hall '-P 2ybc'
_symmetry_space_group_name_H-M 'P 1 21/c 1'
_atom_sites_solution_hydrogens geom
_atom_sites_solution_primary direct
_atom_sites_solution_secondary difmap
_audit_creation_method SHELXL-97
_cell_angle_alpha 90.00
_cell_angle_beta 113.0180(10)
_cell_angle_gamma 90.00
_cell_formula_units_Z 4
_cell_length_a 10.89800(10)
_cell_length_b 14.0073(2)
_cell_length_c 10.16510(10)
_cell_measurement_reflns_used 7434
_cell_measurement_temperature 100(2)
_cell_measurement_theta_max 37.49
_cell_measurement_theta_min 2.03
_cell_volume 1428.17(3)
_computing_cell_refinement 'SAINT (Bruker, 2005)'
_computing_data_collection 'APEX2 (Bruker, 2005)'
_computing_data_reduction 'SAINT (Bruker, 2005)'
_computing_molecular_graphics 'SHELXTL (Sheldrick, 2008)'
_computing_publication_material
;
SHELXTL (Sheldrick, 2008) and PLATON (Spek, 2009)
;
_computing_structure_refinement 'SHELXTL (Sheldrick, 2008)'
_computing_structure_solution 'SHELXTL (Sheldrick, 2008)'
_diffrn_ambient_temperature 100
_diffrn_measured_fraction_theta_full 0.990
_diffrn_measured_fraction_theta_max 0.990
_diffrn_measurement_device_type 'Bruker APEXII CCD area-detector'
_diffrn_measurement_method '\f and \w'
_diffrn_radiation_monochromator graphite
_diffrn_radiation_source 'sealed tube'
_diffrn_radiation_type MoK\a
_diffrn_radiation_wavelength 0.71073
_diffrn_reflns_av_R_equivalents 0.0249
_diffrn_reflns_av_sigmaI/netI 0.0232
_diffrn_reflns_limit_h_max 18
_diffrn_reflns_limit_h_min -15
_diffrn_reflns_limit_k_max 23
_diffrn_reflns_limit_k_min -22
_diffrn_reflns_limit_l_max 14
_diffrn_reflns_limit_l_min -17
_diffrn_reflns_number 32850
_diffrn_reflns_theta_full 37.49
_diffrn_reflns_theta_max 37.49
_diffrn_reflns_theta_min 2.03
_diffrn_standards_number 0
_exptl_absorpt_coefficient_mu 0.292
_exptl_absorpt_correction_T_max 0.9255
_exptl_absorpt_correction_T_min 0.8678
_exptl_absorpt_correction_type multi-scan
_exptl_absorpt_process_details '(SADABS; Bruker, 2005)'
_exptl_crystal_colour Colorless
_exptl_crystal_density_diffrn 1.450
_exptl_crystal_density_method 'not measured'
_exptl_crystal_description Block
_exptl_crystal_F_000 640
_exptl_crystal_size_max 0.50
_exptl_crystal_size_mid 0.39
_exptl_crystal_size_min 0.27
_refine_diff_density_max 0.626
_refine_diff_density_min -0.855
_refine_ls_extinction_method none
_refine_ls_goodness_of_fit_ref 1.041
_refine_ls_hydrogen_treatment mixed
_refine_ls_matrix_type full
_refine_ls_number_parameters 202
_refine_ls_number_reflns 7434
_refine_ls_number_restraints 0
_refine_ls_restrained_S_all 1.041
_refine_ls_R_factor_all 0.0523
_refine_ls_R_factor_gt 0.0414
_refine_ls_shift/su_max 0.001
_refine_ls_shift/su_mean 0.000
_refine_ls_structure_factor_coef Fsqd
_refine_ls_weighting_details 'calc w=1/[\s^2^(Fo^2^)+(0.059P)^2^+0.3248P] where P=(Fo^2^+2Fc^2^)/3'
_refine_ls_weighting_scheme calc
_refine_ls_wR_factor_gt 0.1111
_refine_ls_wR_factor_ref 0.1186
_reflns_number_gt 6099
_reflns_number_total 7434
_reflns_threshold_expression I>2\s(I)
_cod_data_source_file lh2803.cif
_cod_data_source_block I
_cod_depositor_comments
;
The following automatic conversions were performed:
'_symmetry_cell_setting' value 'Monoclinic' changed to 'monoclinic'
according to '/home/saulius/struct/CIF-dictionaries/cif_core.dic'
dictionary named 'cif_core.dic' version 2.4.1 from 2010-06-29.

Automatic conversion script
Id: cif_fix_enum 1527 2010-12-29 10:47:43Z saulius 

The following automatic conversions were performed:

'_symmetry_cell_setting' value 'Monoclinic' changed to 'monoclinic'
according to /home/saulius/struct/CIF-dictionaries/cif_core.dic
dictionary named 'cif_core.dic' version 2.4.1 from 2010-06-29.

Automatic conversion script
Id: cif_fix_values 1715 2011-07-08 13:25:40Z adriana 
;
_cod_original_sg_symbol_H-M 'P 21/c'
_cod_database_code 2221762
_cod_database_fobs_code 2221762

loop_
_symmetry_equiv_pos_as_xyz
'x, y, z'
'-x, y+1/2, -z+1/2'
'-x, -y, -z'
'x, -y-1/2, z-1/2'

loop_
_atom_site_type_symbol
_atom_site_label
_atom_site_fract_x
_atom_site_fract_y
_atom_site_fract_z
_atom_site_U_iso_or_equiv
_atom_site_adp_type
_atom_site_calc_flag
_atom_site_refinement_flags
_atom_site_occupancy
_atom_site_disorder_assembly
_atom_site_disorder_group
Cl Cl1 0.35924(3) 0.625873(17) 1.05066(4) 0.03621(8) Uani d . 1 . .
F F1 0.89730(5) 0.44888(4) 0.88286(5) 0.02227(11) Uani d . 1 . .
F F2 0.65542(6) 0.64050(4) 0.48567(6) 0.02478(12) Uani d . 1 . .
F F3 0.85689(7) 0.60562(5) 1.18096(6) 0.03051(13) Uani d . 1 . .
N N1 0.84154(7) 0.64304(5) 0.91602(7) 0.01799(11) Uani d . 1 . .
C C1 0.59745(8) 0.65594(6) 0.83617(9) 0.01870(13) Uani d . 1 . .
H H1A 0.5873 0.6695 0.7429 0.022 Uiso calc R 1 . .
C C2 0.48485(9) 0.65290(6) 0.86995(10) 0.02241(15) Uani d . 1 . .
H H2A 0.4007 0.6643 0.7996 0.027 Uiso calc R 1 . .
C C3 0.49921(10) 0.63283(6) 1.00871(11) 0.02434(16) Uani d . 1 . .
C C4 0.62453(11) 0.61733(6) 1.11567(10) 0.02539(17) Uani d . 1 . .
H H4A 0.6347 0.6051 1.2093 0.030 Uiso calc R 1 . .
C C5 0.73310(9) 0.62070(6) 1.07837(9) 0.02114(14) Uani d . 1 . .
C C6 0.72486(8) 0.63897(5) 0.93977(8) 0.01658(12) Uani d . 1 . .
C C7 0.84187(7) 0.64023(5) 0.77318(8) 0.01602(12) Uani d . 1 . .
H H7A 0.7900 0.6949 0.7199 0.019 Uiso calc R 1 . .
C C8 0.78026(7) 0.55017(5) 0.68918(7) 0.01418(11) Uani d . 1 . .
C C9 0.69022(8) 0.55353(5) 0.54747(8) 0.01668(12) Uani d . 1 . .
C C10 0.63233(8) 0.47417(6) 0.46594(8) 0.01959(13) Uani d . 1 . .
H H10A 0.5721 0.4806 0.3717 0.024 Uiso calc R 1 . .
C C11 0.66630(9) 0.38468(6) 0.52828(9) 0.02012(14) Uani d . 1 . .
H H11A 0.6285 0.3303 0.4754 0.024 Uiso calc R 1 . .
C C12 0.75652(8) 0.37582(5) 0.66927(9) 0.01879(13) Uani d . 1 . .
H H12A 0.7801 0.3161 0.7117 0.023 Uiso calc R 1 . .
C C13 0.81007(7) 0.45824(5) 0.74445(8) 0.01578(12) Uani d . 1 . .
C C14 0.98669(8) 0.65337(6) 0.78678(9) 0.02065(14) Uani d . 1 . .
H H14A 1.0232 0.7107 0.8416 0.025 Uiso calc R 1 . .
H H14B 1.0396 0.5996 0.8389 0.025 Uiso calc R 1 . .
C C15 0.99758(9) 0.66087(6) 0.64501(10) 0.02264(15) Uani d . 1 . .
H H15A 0.9501 0.7093 0.5836 0.027 Uiso calc R 1 . .
C C16 1.06994(12) 0.60355(8) 0.60087(13) 0.0329(2) Uani d . 1 . .
H H1N1 0.9099(16) 0.6141(10) 0.9828(17) 0.033(4) Uiso d . 1 . .
H H16B 1.1209(16) 0.5526(12) 0.6600(17) 0.041(4) Uiso d . 1 . .
H H16A 1.0756(18) 0.6098(12) 0.513(2) 0.049(5) Uiso d . 1 . .

loop_
_atom_site_aniso_label
_atom_site_aniso_U_11
_atom_site_aniso_U_22
_atom_site_aniso_U_33
_atom_site_aniso_U_12
_atom_site_aniso_U_13
_atom_site_aniso_U_23
Cl1 0.04381(15) 0.02600(11) 0.05793(18) -0.00690(9) 0.04060(14) -0.00647(10)
F1 0.0223(2) 0.0231(2) 0.0163(2) 0.00354(17) 0.00191(17) 0.00387(17)
F2 0.0323(3) 0.0181(2) 0.0175(2) 0.00117(18) 0.0027(2) 0.00436(17)
F3 0.0343(3) 0.0376(3) 0.0167(2) 0.0065(2) 0.0068(2) 0.0050(2)
N1 0.0171(3) 0.0222(3) 0.0138(2) 0.0005(2) 0.0051(2) -0.0018(2)
C1 0.0189(3) 0.0205(3) 0.0177(3) -0.0013(2) 0.0083(2) -0.0033(2)
C2 0.0216(4) 0.0214(3) 0.0271(4) -0.0026(3) 0.0127(3) -0.0062(3)
C3 0.0312(4) 0.0177(3) 0.0338(4) -0.0045(3) 0.0233(4) -0.0050(3)
C4 0.0398(5) 0.0197(3) 0.0243(4) -0.0011(3) 0.0208(4) 0.0002(3)
C5 0.0286(4) 0.0187(3) 0.0172(3) 0.0009(3) 0.0101(3) 0.0003(2)
C6 0.0199(3) 0.0149(3) 0.0159(3) -0.0008(2) 0.0080(2) -0.0023(2)
C7 0.0162(3) 0.0165(3) 0.0151(3) -0.0012(2) 0.0059(2) -0.0011(2)
C8 0.0144(3) 0.0153(3) 0.0132(3) 0.0001(2) 0.0057(2) 0.0001(2)
C9 0.0193(3) 0.0159(3) 0.0141(3) 0.0004(2) 0.0057(2) 0.0012(2)
C10 0.0214(3) 0.0205(3) 0.0148(3) -0.0019(2) 0.0049(2) -0.0024(2)
C11 0.0224(3) 0.0178(3) 0.0206(3) -0.0028(2) 0.0089(3) -0.0038(2)
C12 0.0209(3) 0.0155(3) 0.0213(3) 0.0006(2) 0.0096(3) 0.0007(2)
C13 0.0148(3) 0.0177(3) 0.0146(3) 0.0016(2) 0.0054(2) 0.0019(2)
C14 0.0166(3) 0.0239(3) 0.0214(3) -0.0038(2) 0.0075(3) -0.0009(3)
C15 0.0211(3) 0.0241(3) 0.0254(4) -0.0005(3) 0.0120(3) 0.0054(3)
C16 0.0365(5) 0.0360(5) 0.0357(5) 0.0056(4) 0.0245(4) 0.0063(4)

loop_
_atom_type_symbol
_atom_type_description
_atom_type_scat_dispersion_real
_atom_type_scat_dispersion_imag
_atom_type_scat_source
C C 0.0033 0.0016 'International Tables Vol C Tables 4.2.6.8 and 6.1.1.4'
H H 0.0000 0.0000 'International Tables Vol C Tables 4.2.6.8 and 6.1.1.4'
N N 0.0061 0.0033 'International Tables Vol C Tables 4.2.6.8 and 6.1.1.4'
F F 0.0171 0.0103 'International Tables Vol C Tables 4.2.6.8 and 6.1.1.4'
Cl Cl 0.1484 0.1585 'International Tables Vol C Tables 4.2.6.8 and 6.1.1.4'

loop_
_geom_angle_atom_site_label_1
_geom_angle_atom_site_label_2
_geom_angle_atom_site_label_3
_geom_angle_site_symmetry_1
_geom_angle_site_symmetry_3
_geom_angle
_geom_angle_publ_flag
C6 N1 C7 . . 122.26(7) ?
C6 N1 H1N1 . . 113.7(10) ?
C7 N1 H1N1 . . 115.1(10) ?
C6 C1 C2 . . 121.26(8) ?
C6 C1 H1A . . 119.4 ?
C2 C1 H1A . . 119.4 ?
C3 C2 C1 . . 119.70(9) ?
C3 C2 H2A . . 120.2 ?
C1 C2 H2A . . 120.2 ?
C2 C3 C4 . . 120.87(8) ?
C2 C3 Cl1 . . 120.00(8) ?
C4 C3 Cl1 . . 119.13(7) ?
C5 C4 C3 . . 117.80(8) ?
C5 C4 H4A . . 121.1 ?
C3 C4 H4A . . 121.1 ?
F3 C5 C4 . . 118.99(8) ?
F3 C5 C6 . . 116.99(8) ?
C4 C5 C6 . . 124.01(8) ?
N1 C6 C1 . . 124.85(7) ?
N1 C6 C5 . . 118.75(7) ?
C1 C6 C5 . . 116.34(8) ?
N1 C7 C8 . . 114.16(6) ?
N1 C7 C14 . . 108.04(6) ?
C8 C7 C14 . . 111.13(6) ?
N1 C7 H7A . . 107.8 ?
C8 C7 H7A . . 107.8 ?
C14 C7 H7A . . 107.8 ?
C9 C8 C13 . . 114.10(6) ?
C9 C8 C7 . . 122.01(6) ?
C13 C8 C7 . . 123.88(6) ?
F2 C9 C10 . . 117.74(7) ?
F2 C9 C8 . . 117.83(6) ?
C10 C9 C8 . . 124.42(7) ?
C9 C10 C11 . . 118.34(7) ?
C9 C10 H10A . . 120.8 ?
C11 C10 H10A . . 120.8 ?
C10 C11 C12 . . 120.40(7) ?
C10 C11 H11A . . 119.8 ?
C12 C11 H11A . . 119.8 ?
C13 C12 C11 . . 118.10(7) ?
C13 C12 H12A . . 120.9 ?
C11 C12 H12A . . 120.9 ?
F1 C13 C12 . . 117.66(7) ?
F1 C13 C8 . . 117.69(7) ?
C12 C13 C8 . . 124.64(7) ?
C15 C14 C7 . . 112.74(7) ?
C15 C14 H14A . . 109.0 ?
C7 C14 H14A . . 109.0 ?
C15 C14 H14B . . 109.0 ?
C7 C14 H14B . . 109.0 ?
H14A C14 H14B . . 107.8 ?
C16 C15 C14 . . 124.58(9) ?
C16 C15 H15A . . 117.7 ?
C14 C15 H15A . . 117.7 ?
C15 C16 H16B . . 121.1(10) ?
C15 C16 H16A . . 123.1(11) ?
H16B C16 H16A . . 115.8(14) ?

loop_
_geom_bond_atom_site_label_1
_geom_bond_atom_site_label_2
_geom_bond_site_symmetry_2
_geom_bond_distance
_geom_bond_publ_flag
Cl1 C3 . 1.7398(9) ?
F1 C13 . 1.3618(9) ?
F2 C9 . 1.3550(9) ?
F3 C5 . 1.3608(11) ?
N1 C6 . 1.3851(11) ?
N1 C7 . 1.4539(10) ?
N1 H1N1 . 0.886(16) ?
C1 C6 . 1.3964(11) ?
C1 C2 . 1.3983(12) ?
C1 H1A . 0.9300 ?
C2 C3 . 1.3857(14) ?
C2 H2A . 0.9300 ?
C3 C4 . 1.3904(15) ?
C4 C5 . 1.3773(13) ?
C4 H4A . 0.9300 ?
C5 C6 . 1.3999(11) ?
C7 C8 . 1.5242(10) ?
C7 C14 . 1.5406(11) ?
C7 H7A . 0.9800 ?
C8 C9 . 1.3910(10) ?
C8 C13 . 1.3915(10) ?
C9 C10 . 1.3826(11) ?
C10 C11 . 1.3879(11) ?
C10 H10A . 0.9300 ?
C11 C12 . 1.3907(12) ?
C11 H11A . 0.9300 ?
C12 C13 . 1.3816(11) ?
C12 H12A . 0.9300 ?
C14 C15 . 1.4953(12) ?
C14 H14A . 0.9700 ?
C14 H14B . 0.9700 ?
C15 C16 . 1.3208(14) ?
C15 H15A . 0.9300 ?
C16 H16B . 0.958(17) ?
C16 H16A . 0.924(19) ?

loop_
_geom_hbond_atom_site_label_D
_geom_hbond_atom_site_label_H
_geom_hbond_atom_site_label_A
_geom_hbond_site_symmetry_A
_geom_hbond_distance_DH
_geom_hbond_distance_HA
_geom_hbond_distance_DA
_geom_hbond_angle_DHA
_geom_hbond_publ_flag
N1 H1N1 F1 1_555 0.886(17) 2.510(14) 2.8354(9) 102.4(11) y
N1 H1N1 F3 1_555 0.886(17) 2.306(17) 2.6839(9) 105.7(14) y
N1 H1N1 F1 3_767 0.886(17) 2.194(17) 3.0639(9) 167.1(16) y
C7 H7A F2 1_555 0.98 2.38 2.8330(10) 107 y

loop_
_geom_torsion_atom_site_label_1
_geom_torsion_atom_site_label_2
_geom_torsion_atom_site_label_3
_geom_torsion_atom_site_label_4
_geom_torsion_site_symmetry_1
_geom_torsion_site_symmetry_2
_geom_torsion_site_symmetry_3
_geom_torsion_site_symmetry_4
_geom_torsion
_geom_torsion_publ_flag
C6 C1 C2 C3 . . . . 0.07(12) ?
C1 C2 C3 C4 . . . . 1.19(12) ?
C1 C2 C3 Cl1 . . . . -178.34(6) ?
C2 C3 C4 C5 . . . . -1.30(12) ?
Cl1 C3 C4 C5 . . . . 178.24(6) ?
C3 C4 C5 F3 . . . . -179.88(7) ?
C3 C4 C5 C6 . . . . 0.17(13) ?
C7 N1 C6 C1 . . . . -16.99(11) ?
C7 N1 C6 C5 . . . . 165.95(7) ?
C2 C1 C6 N1 . . . . -178.25(7) ?
C2 C1 C6 C5 . . . . -1.12(11) ?
F3 C5 C6 N1 . . . . -1.62(11) ?
C4 C5 C6 N1 . . . . 178.32(8) ?
F3 C5 C6 C1 . . . . -178.93(7) ?
C4 C5 C6 C1 . . . . 1.02(12) ?
C6 N1 C7 C8 . . . . -59.79(9) ?
C6 N1 C7 C14 . . . . 176.04(7) ?
N1 C7 C8 C9 . . . . 134.28(7) ?
C14 C7 C8 C9 . . . . -103.22(8) ?
N1 C7 C8 C13 . . . . -47.16(10) ?
C14 C7 C8 C13 . . . . 75.34(9) ?
C13 C8 C9 F2 . . . . 179.74(7) ?
C7 C8 C9 F2 . . . . -1.57(11) ?
C13 C8 C9 C10 . . . . 0.69(11) ?
C7 C8 C9 C10 . . . . 179.38(7) ?
F2 C9 C10 C11 . . . . -179.51(8) ?
C8 C9 C10 C11 . . . . -0.46(13) ?
C9 C10 C11 C12 . . . . -0.06(13) ?
C10 C11 C12 C13 . . . . 0.28(12) ?
C11 C12 C13 F1 . . . . 179.36(7) ?
C11 C12 C13 C8 . . . . -0.01(12) ?
C9 C8 C13 F1 . . . . -179.82(6) ?
C7 C8 C13 F1 . . . . 1.51(11) ?
C9 C8 C13 C12 . . . . -0.44(11) ?
C7 C8 C13 C12 . . . . -179.11(7) ?
N1 C7 C14 C15 . . . . -174.60(7) ?
C8 C7 C14 C15 . . . . 59.43(9) ?
C7 C14 C15 C16 . . . . -122.17(11) ?
